data_2222237
loop_
_publ_author_name
'Zhou, Tian'
'Zhou, Ru-Jin'
'An, Zhe'

_publ_section_title
;Bis(6-methoxy-2-{[tris(hydroxymethyl)methyl-\k<i>O</i>]iminomethyl}phenolato-\k^2^<i>N</i>,<i>O</i>^1^)nickel(II)
 dihydrate
;
_journal_coeditor_code BI2378
_journal_issue 7
_journal_name_full 'Acta Crystallographica Section E'
_journal_page_first m779
_journal_paper_doi 10.1107/S1600536809022028
_journal_volume 65
_journal_year 2009
_chemical_formula_iupac '[Ni (C12 H16 N1 O5)2], 2H2 O'
_chemical_formula_moiety 'C24 H32 N2 Ni O10, 2(H2 O)'
_chemical_formula_sum 'C24 H36 N2 Ni O12'
_chemical_formula_weight 603.26
_chemical_name_systematic
;
Bis(6-methoxy-2-{[tris(hydroxymethyl)methyl-
\k<i>O</i>]iminomethyl}phenolato-\k^2^<i>N</i>,<i>O</i>^1^)nickel(II)
dihydrate
;
_space_group_IT_number 14
_symmetry_cell_setting monoclinic
_symmetry_space_group_name_Hall '-P 2ybc'
_symmetry_space_group_name_H-M 'P 1 21/c 1'
_atom_sites_solution_hydrogens geom
_atom_sites_solution_primary direct
_atom_sites_solution_secondary difmap
_audit_creation_method SHELXL-97
_cell_angle_alpha 90.00
_cell_angle_beta 97.5010(10)
_cell_angle_gamma 90.00
_cell_formula_units_Z 4
_cell_length_a 12.0142(10)
_cell_length_b 10.9876(10)
_cell_length_c 20.324(2)
_cell_measurement_reflns_used 4933
_cell_measurement_temperature 293(2)
_cell_measurement_theta_max 25.50
_cell_measurement_theta_min 2.02
_cell_volume 2660.0(4)
_computing_cell_refinement 'SAINT-Plus (Bruker, 2001)'
_computing_data_collection 'APEX2 (Bruker, 2004)'
_computing_data_reduction 'SAINT-Plus (Bruker, 2001)'
_computing_molecular_graphics 'SHELXTL (Sheldrick, 2008)'
_computing_publication_material 'SHELXTL (Sheldrick, 2008)'
_computing_structure_refinement 'SHELXL97 (Sheldrick, 2008)'
_computing_structure_solution 'SHELXS97 (Sheldrick, 2008)'
_diffrn_ambient_temperature 293(2)
_diffrn_measured_fraction_theta_full 0.997
_diffrn_measured_fraction_theta_max 0.997
_diffrn_measurement_device_type 'Bruker APEXII CCD'
_diffrn_measurement_method '\f and \w'
_diffrn_radiation_monochromator graphite
_diffrn_radiation_source 'fine-focus sealed tube'
_diffrn_radiation_type MoK\a
_diffrn_radiation_wavelength 0.71073
_diffrn_reflns_av_R_equivalents 0.0431
_diffrn_reflns_av_sigmaI/netI 0.0611
_diffrn_reflns_limit_h_max 11
_diffrn_reflns_limit_h_min -14
_diffrn_reflns_limit_k_max 13
_diffrn_reflns_limit_k_min -13
_diffrn_reflns_limit_l_max 21
_diffrn_reflns_limit_l_min -24
_diffrn_reflns_number 13321
_diffrn_reflns_theta_full 25.50
_diffrn_reflns_theta_max 25.50
_diffrn_reflns_theta_min 2.02
_diffrn_standards_number 0
_exptl_absorpt_coefficient_mu 0.797
_exptl_absorpt_correction_T_max 0.857
_exptl_absorpt_correction_T_min 0.721
_exptl_absorpt_correction_type multi-scan
_exptl_absorpt_process_details '(SADABS; Sheldrick, 2003)'
_exptl_crystal_colour green
_exptl_crystal_density_diffrn 1.506
_exptl_crystal_density_method 'not measured'
_exptl_crystal_description block
_exptl_crystal_F_000 1272
_exptl_crystal_size_max 0.44
_exptl_crystal_size_mid 0.29
_exptl_crystal_size_min 0.20
_refine_diff_density_max 0.378
_refine_diff_density_min -0.438
_refine_ls_extinction_method none
_refine_ls_goodness_of_fit_ref 0.995
_refine_ls_hydrogen_treatment mixed
_refine_ls_matrix_type full
_refine_ls_number_parameters 376
_refine_ls_number_reflns 4933
_refine_ls_number_restraints 8
_refine_ls_restrained_S_all 0.995
_refine_ls_R_factor_all 0.0427
_refine_ls_R_factor_gt 0.0386
_refine_ls_shift/su_max 0.032
_refine_ls_shift/su_mean 0.002
_refine_ls_structure_factor_coef Fsqd
_refine_ls_weighting_details 'calc w=1/[\s^2^(Fo^2^)+(0.069P)^2^+2.387P] where P=(Fo^2^+2Fc^2^)/3'
_refine_ls_weighting_scheme calc
_refine_ls_wR_factor_gt 0.1140
_refine_ls_wR_factor_ref 0.1166
_reflns_number_gt 4436
_reflns_number_total 4933
_reflns_threshold_expression I>2\s(I)
_cod_data_source_file bi2378.cif
_cod_data_source_block I
_cod_original_sg_symbol_H-M 'P 21/c'
_cod_database_code 2222237
_cod_database_fobs_code 2222237

loop_
_symmetry_equiv_pos_as_xyz
'x, y, z'
'-x, y+1/2, -z+1/2'
'-x, -y, -z'
'x, -y-1/2, z-1/2'

loop_
_atom_site_type_symbol
_atom_site_label
_atom_site_fract_x
_atom_site_fract_y
_atom_site_fract_z
_atom_site_U_iso_or_equiv
_atom_site_adp_type
_atom_site_calc_flag
_atom_site_refinement_flags
_atom_site_occupancy
_atom_site_disorder_assembly
_atom_site_disorder_group
C C1 0.9480(2) 0.2452(2) 0.86933(11) 0.0233(5) Uani d . 1 . .
C C2 1.0283(2) 0.2677(3) 0.92480(12) 0.0311(6) Uani d . 1 . .
H H2 1.1023 0.2433 0.9242 0.037 Uiso calc R 1 . .
C C3 0.9989(3) 0.3243(3) 0.97874(13) 0.0386(7) Uani d . 1 . .
H H3 1.0524 0.3390 1.0153 0.046 Uiso calc R 1 . .
C C4 0.8871(3) 0.3610(3) 0.97952(14) 0.0391(7) Uani d . 1 . .
H H4 0.8671 0.4003 1.0168 0.047 Uiso calc R 1 . .
C C5 0.8073(2) 0.3402(2) 0.92655(13) 0.0307(6) Uani d . 1 . .
C C6 0.8335(2) 0.2797(2) 0.86879(11) 0.0228(5) Uani d . 1 . .
C C7 0.6684(2) 0.3019(2) 0.62935(12) 0.0231(5) Uani d . 1 . .
C C8 0.6897(3) 0.3685(2) 0.57276(13) 0.0325(6) Uani d . 1 . .
C C9 0.6097(3) 0.3783(3) 0.51866(15) 0.0468(8) Uani d . 1 . .
H H9 0.6251 0.4238 0.4823 0.056 Uiso calc R 1 . .
C C10 0.5051(3) 0.3210(3) 0.51678(16) 0.0515(9) Uani d . 1 . .
H H10 0.4509 0.3307 0.4801 0.062 Uiso calc R 1 . .
C C11 0.4834(3) 0.2522(3) 0.56833(15) 0.0404(7) Uani d . 1 . .
H H11 0.4143 0.2136 0.5668 0.048 Uiso calc R 1 . .
C C12 0.5639(2) 0.2379(2) 0.62428(12) 0.0269(5) Uani d . 1 . .
C C13 0.8357(4) 0.4634(4) 0.52069(18) 0.0638(11) Uani d . 1 . .
H H13A 0.8300 0.3993 0.4883 0.096 Uiso calc R 1 . .
H H13B 0.9128 0.4872 0.5312 0.096 Uiso calc R 1 . .
H H13C 0.7921 0.5319 0.5030 0.096 Uiso calc R 1 . .
C C14 0.5356(2) 0.1521(2) 0.67266(13) 0.0265(5) Uani d . 1 . .
H H14 0.4621 0.1238 0.6679 0.032 Uiso calc R 1 . .
C C15 0.5631(2) 0.0166(2) 0.76457(13) 0.0264(5) Uani d . 1 . .
C C16 0.6607(2) -0.0731(2) 0.77949(14) 0.0312(6) Uani d . 1 . .
H H16A 0.6454 -0.1291 0.8141 0.037 Uiso calc R 1 . .
H H16B 0.6694 -0.1199 0.7400 0.037 Uiso calc R 1 . .
C C17 0.4562(2) -0.0513(3) 0.73736(15) 0.0344(6) Uani d . 1 . .
H H17A 0.4381 -0.1104 0.7698 0.041 Uiso calc R 1 . .
H H17B 0.3943 0.0059 0.7296 0.041 Uiso calc R 1 . .
C C18 0.5411(3) 0.0770(3) 0.82811(14) 0.0370(6) Uani d . 1 . .
H H18A 0.5226 0.0156 0.8592 0.044 Uiso calc R 1 . .
H H18B 0.6083 0.1190 0.8478 0.044 Uiso calc R 1 . .
C C19 0.6632(3) 0.4399(3) 0.97696(15) 0.0488(8) Uani d . 1 . .
H H19A 0.6755 0.3908 1.0163 0.073 Uiso calc R 1 . .
H H19B 0.5850 0.4603 0.9678 0.073 Uiso calc R 1 . .
H H19C 0.7068 0.5131 0.9835 0.073 Uiso calc R 1 . .
C C20 0.9938(2) 0.1930(2) 0.81394(12) 0.0228(5) Uani d . 1 . .
H H20 1.0712 0.1823 0.8182 0.027 Uiso calc R 1 . .
C C21 0.9989(2) 0.1161(2) 0.70684(12) 0.0229(5) Uani d . 1 . .
C C22 0.9245(2) 0.0216(2) 0.66780(12) 0.0260(5) Uani d . 1 . .
H H22A 0.9502 0.0080 0.6251 0.031 Uiso calc R 1 . .
H H22B 0.9290 -0.0549 0.6918 0.031 Uiso calc R 1 . .
C C23 1.0163(2) 0.2240(2) 0.66147(12) 0.0276(5) Uani d . 1 . .
H H23A 1.0622 0.1977 0.6282 0.033 Uiso calc R 1 . .
H H23B 0.9441 0.2490 0.6386 0.033 Uiso calc R 1 . .
C C24 1.1143(2) 0.0572(2) 0.72948(13) 0.0282(5) Uani d . 1 . .
H H24A 1.1428 0.0193 0.6919 0.034 Uiso calc R 1 . .
H H24B 1.1675 0.1189 0.7475 0.034 Uiso calc R 1 . .
N N1 0.93758(17) 0.16035(17) 0.75960(9) 0.0199(4) Uani d . 1 . .
N N2 0.60221(17) 0.11097(18) 0.72161(10) 0.0228(4) Uani d . 1 . .
Ni Ni1 0.76754(2) 0.15968(3) 0.742167(14) 0.01963(12) Uani d . 1 . .
O O1 0.4508(2) 0.1618(2) 0.81592(14) 0.0531(6) Uani d . 1 . .
H H1 0.4759 0.2313 0.8178 0.080 Uiso calc R 1 . .
O O2 0.46970(17) -0.11101(19) 0.67775(11) 0.0418(5) Uani d . 1 . .
H H2A 0.4079 -0.1255 0.6571 0.063 Uiso calc R 1 . .
O O3 0.74281(14) 0.30277(15) 0.68125(8) 0.0233(4) Uani d . 1 . .
O O4 0.81045(15) 0.06375(17) 0.65815(9) 0.0301(4) Uani d D 1 . .
O O5 1.06823(16) 0.32512(17) 0.69579(10) 0.0341(4) Uani d . 1 . .
H H5 1.0200 0.3734 0.7042 0.051 Uiso calc R 1 . .
O O6 1.10157(16) -0.03050(19) 0.77806(11) 0.0399(5) Uani d . 1 . .
H H6 1.1596 -0.0702 0.7859 0.060 Uiso calc R 1 . .
O O7 0.2701(2) 0.1557(2) 0.87725(16) 0.0584(7) Uani d D 1 . .
O O8 0.6646(2) 0.8964(2) 0.60240(12) 0.0524(6) Uani d D 1 . .
O O9 0.79479(19) 0.4219(2) 0.57859(10) 0.0440(5) Uani d . 1 . .
O O10 0.76155(15) -0.00657(17) 0.80057(10) 0.0311(4) Uani d D 1 . .
O O11 0.69602(18) 0.3743(2) 0.92284(10) 0.0446(5) Uani d . 1 . .
O O12 0.75320(14) 0.26451(16) 0.82089(8) 0.0258(4) Uani d . 1 . .
H H10A 0.815(2) -0.054(3) 0.803(2) 0.080 Uiso d D 1 . .
H H1AA 0.690(3) 0.8269(14) 0.603(2) 0.080 Uiso d D 1 . .
H H2AA 0.329(2) 0.151(3) 0.862(2) 0.080 Uiso d D 1 . .
H H4AA 0.768(3) 0.008(3) 0.645(2) 0.080 Uiso d D 1 . .
H H1BB 0.605(2) 0.902(3) 0.618(2) 0.080 Uiso d D 1 . .
H H2BB 0.243(3) 0.0900(16) 0.886(2) 0.080 Uiso d D 1 . .

loop_
_atom_site_aniso_label
_atom_site_aniso_U_11
_atom_site_aniso_U_22
_atom_site_aniso_U_33
_atom_site_aniso_U_12
_atom_site_aniso_U_13
_atom_site_aniso_U_23
C1 0.0281(12) 0.0218(12) 0.0198(11) -0.0011(10) 0.0026(9) -0.0003(9)
C2 0.0308(13) 0.0363(15) 0.0247(13) 0.0002(12) -0.0020(10) 0.0005(11)
C3 0.0432(17) 0.0480(18) 0.0220(13) -0.0017(14) -0.0059(12) -0.0053(12)
C4 0.0487(18) 0.0460(17) 0.0222(13) 0.0024(14) 0.0036(12) -0.0104(12)
C5 0.0367(15) 0.0310(14) 0.0247(13) 0.0056(11) 0.0052(11) -0.0026(10)
C6 0.0300(13) 0.0203(11) 0.0177(11) -0.0016(10) 0.0022(9) 0.0016(9)
C7 0.0293(13) 0.0164(11) 0.0232(12) 0.0003(10) 0.0022(10) -0.0012(9)
C8 0.0461(16) 0.0242(13) 0.0265(13) -0.0038(12) 0.0026(11) 0.0015(10)
C9 0.073(2) 0.0381(16) 0.0257(14) -0.0042(16) -0.0061(14) 0.0096(12)
C10 0.065(2) 0.0432(18) 0.0374(17) -0.0052(16) -0.0254(16) 0.0094(14)
C11 0.0407(16) 0.0311(15) 0.0442(17) -0.0031(12) -0.0144(13) 0.0020(12)
C12 0.0294(13) 0.0217(12) 0.0276(12) 0.0018(10) -0.0035(10) -0.0005(10)
C13 0.094(3) 0.053(2) 0.052(2) -0.018(2) 0.040(2) -0.0003(17)
C14 0.0231(12) 0.0206(12) 0.0346(14) -0.0017(10) -0.0015(10) -0.0026(10)
C15 0.0262(12) 0.0206(12) 0.0333(13) -0.0046(10) 0.0068(10) 0.0036(10)
C16 0.0318(14) 0.0220(13) 0.0391(14) -0.0031(11) 0.0022(11) 0.0055(11)
C17 0.0268(13) 0.0267(14) 0.0494(17) -0.0059(11) 0.0037(12) 0.0054(12)
C18 0.0429(16) 0.0336(15) 0.0375(15) -0.0038(13) 0.0170(12) 0.0044(12)
C19 0.056(2) 0.057(2) 0.0362(16) 0.0188(16) 0.0167(14) -0.0120(15)
C20 0.0223(12) 0.0202(11) 0.0253(12) -0.0011(10) 0.0011(9) 0.0006(9)
C21 0.0248(12) 0.0220(12) 0.0225(11) 0.0003(10) 0.0056(9) -0.0032(9)
C22 0.0307(13) 0.0203(12) 0.0265(12) 0.0007(10) 0.0022(10) -0.0055(10)
C23 0.0331(13) 0.0269(13) 0.0239(12) -0.0017(11) 0.0080(10) -0.0004(10)
C24 0.0267(13) 0.0261(13) 0.0322(13) 0.0031(10) 0.0054(10) -0.0007(10)
N1 0.0236(10) 0.0174(10) 0.0190(10) 0.0009(8) 0.0044(8) 0.0006(7)
N2 0.0221(10) 0.0186(10) 0.0276(11) -0.0009(8) 0.0028(8) -0.0005(8)
Ni1 0.02003(18) 0.01864(18) 0.01981(18) -0.00071(11) 0.00109(12) -0.00067(11)
O1 0.0484(14) 0.0359(12) 0.0817(18) 0.0007(10) 0.0338(13) -0.0071(12)
O2 0.0364(11) 0.0328(11) 0.0528(13) -0.0080(9) -0.0074(9) -0.0070(10)
O3 0.0269(9) 0.0198(8) 0.0223(8) -0.0042(7) -0.0004(7) 0.0010(7)
O4 0.0286(9) 0.0285(10) 0.0319(10) -0.0018(8) -0.0014(7) -0.0101(8)
O5 0.0351(11) 0.0263(10) 0.0421(11) -0.0068(8) 0.0096(9) -0.0016(8)
O6 0.0309(10) 0.0326(11) 0.0560(13) 0.0111(9) 0.0046(9) 0.0139(9)
O7 0.0449(14) 0.0510(15) 0.0836(19) 0.0014(11) 0.0248(13) -0.0003(13)
O8 0.0615(16) 0.0469(14) 0.0485(13) -0.0191(12) 0.0057(11) -0.0043(11)
O9 0.0523(13) 0.0463(12) 0.0351(11) -0.0156(10) 0.0125(9) 0.0085(9)
O10 0.0281(9) 0.0250(9) 0.0390(10) 0.0007(8) -0.0004(8) 0.0041(8)
O11 0.0417(12) 0.0646(14) 0.0275(10) 0.0182(11) 0.0046(9) -0.0162(10)
O12 0.0246(9) 0.0298(9) 0.0222(8) 0.0023(7) 0.0008(7) -0.0059(7)

loop_
_atom_type_symbol
_atom_type_description
_atom_type_scat_dispersion_real
_atom_type_scat_dispersion_imag
_atom_type_scat_source
C C 0.0033 0.0016 'International Tables Vol C Tables 4.2.6.8 and 6.1.1.4'
H H 0.0000 0.0000 'International Tables Vol C Tables 4.2.6.8 and 6.1.1.4'
N N 0.0061 0.0033 'International Tables Vol C Tables 4.2.6.8 and 6.1.1.4'
O O 0.0106 0.0060 'International Tables Vol C Tables 4.2.6.8 and 6.1.1.4'
Ni Ni 0.3393 1.1124 'International Tables Vol C Tables 4.2.6.8 and 6.1.1.4'

loop_
_geom_angle_atom_site_label_1
_geom_angle_atom_site_label_2
_geom_angle_atom_site_label_3
_geom_angle_site_symmetry_1
_geom_angle_site_symmetry_3
_geom_angle
_geom_angle_publ_flag
C2 C1 C6 . . 121.3(2) ?
C2 C1 C20 . . 114.0(2) ?
C6 C1 C20 . . 124.6(2) ?
C3 C2 C1 . . 120.6(3) ?
C3 C2 H2 . . 119.7 ?
C1 C2 H2 . . 119.7 ?
C2 C3 C4 . . 119.6(3) ?
C2 C3 H3 . . 120.2 ?
C4 C3 H3 . . 120.2 ?
C5 C4 C3 . . 121.2(3) ?
C5 C4 H4 . . 119.4 ?
C3 C4 H4 . . 119.4 ?
C4 C5 O11 . . 125.0(2) ?
C4 C5 C6 . . 121.5(3) ?
O11 C5 C6 . . 113.5(2) ?
O12 C6 C5 . . 117.4(2) ?
O12 C6 C1 . . 126.7(2) ?
C5 C6 C1 . . 115.9(2) ?
O3 C7 C8 . . 118.8(2) ?
O3 C7 C12 . . 124.8(2) ?
C8 C7 C12 . . 116.4(2) ?
C9 C8 O9 . . 125.0(3) ?
C9 C8 C7 . . 120.8(3) ?
O9 C8 C7 . . 114.2(2) ?
C8 C9 C10 . . 121.3(3) ?
C8 C9 H9 . . 119.3 ?
C10 C9 H9 . . 119.3 ?
C11 C10 C9 . . 119.7(3) ?
C11 C10 H10 . . 120.2 ?
C9 C10 H10 . . 120.2 ?
C10 C11 C12 . . 120.8(3) ?
C10 C11 H11 . . 119.6 ?
C12 C11 H11 . . 119.6 ?
C11 C12 C7 . . 120.6(2) ?
C11 C12 C14 . . 115.5(2) ?
C7 C12 C14 . . 123.9(2) ?
O9 C13 H13A . . 109.5 ?
O9 C13 H13B . . 109.5 ?
H13A C13 H13B . . 109.5 ?
O9 C13 H13C . . 109.5 ?
H13A C13 H13C . . 109.5 ?
H13B C13 H13C . . 109.5 ?
N2 C14 C12 . . 126.0(2) ?
N2 C14 H14 . . 117.0 ?
C12 C14 H14 . . 117.0 ?
N2 C15 C18 . . 107.7(2) ?
N2 C15 C17 . . 116.6(2) ?
C18 C15 C17 . . 107.0(2) ?
N2 C15 C16 . . 106.0(2) ?
C18 C15 C16 . . 109.2(2) ?
C17 C15 C16 . . 110.1(2) ?
O10 C16 C15 . . 109.1(2) ?
O10 C16 H16A . . 109.9 ?
C15 C16 H16A . . 109.9 ?
O10 C16 H16B . . 109.9 ?
C15 C16 H16B . . 109.9 ?
H16A C16 H16B . . 108.3 ?
O2 C17 C15 . . 110.7(2) ?
O2 C17 H17A . . 109.5 ?
C15 C17 H17A . . 109.5 ?
O2 C17 H17B . . 109.5 ?
C15 C17 H17B . . 109.5 ?
H17A C17 H17B . . 108.1 ?
O1 C18 C15 . . 110.7(2) ?
O1 C18 H18A . . 109.5 ?
C15 C18 H18A . . 109.5 ?
O1 C18 H18B . . 109.5 ?
C15 C18 H18B . . 109.5 ?
H18A C18 H18B . . 108.1 ?
O11 C19 H19A . . 109.5 ?
O11 C19 H19B . . 109.5 ?
H19A C19 H19B . . 109.5 ?
O11 C19 H19C . . 109.5 ?
H19A C19 H19C . . 109.5 ?
H19B C19 H19C . . 109.5 ?
N1 C20 C1 . . 125.5(2) ?
N1 C20 H20 . . 117.2 ?
C1 C20 H20 . . 117.2 ?
N1 C21 C22 . . 106.9(2) ?
N1 C21 C23 . . 107.81(19) ?
C22 C21 C23 . . 109.3(2) ?
N1 C21 C24 . . 116.1(2) ?
C22 C21 C24 . . 108.2(2) ?
C23 C21 C24 . . 108.4(2) ?
O4 C22 C21 . . 109.65(19) ?
O4 C22 H22A . . 109.7 ?
C21 C22 H22A . . 109.7 ?
O4 C22 H22B . . 109.7 ?
C21 C22 H22B . . 109.7 ?
H22A C22 H22B . . 108.2 ?
O5 C23 C21 . . 113.4(2) ?
O5 C23 H23A . . 108.9 ?
C21 C23 H23A . . 108.9 ?
O5 C23 H23B . . 108.9 ?
C21 C23 H23B . . 108.9 ?
H23A C23 H23B . . 107.7 ?
O6 C24 C21 . . 108.7(2) ?
O6 C24 H24A . . 109.9 ?
C21 C24 H24A . . 109.9 ?
O6 C24 H24B . . 109.9 ?
C21 C24 H24B . . 109.9 ?
H24A C24 H24B . . 108.3 ?
C20 N1 C21 . . 118.1(2) ?
C20 N1 Ni1 . . 124.24(17) ?
C21 N1 Ni1 . . 117.62(15) ?
C14 N2 C15 . . 119.8(2) ?
C14 N2 Ni1 . . 124.04(18) ?
C15 N2 Ni1 . . 116.08(15) ?
O12 Ni1 O3 . . 91.21(7) ?
O12 Ni1 N1 . . 92.77(7) ?
O3 Ni1 N1 . . 99.80(7) ?
O12 Ni1 N2 . . 97.55(8) ?
O3 Ni1 N2 . . 91.00(7) ?
N1 Ni1 N2 . . 164.91(8) ?
O12 Ni1 O4 . . 169.89(7) ?
O3 Ni1 O4 . . 85.67(7) ?
N1 Ni1 O4 . . 78.33(7) ?
N2 Ni1 O4 . . 92.12(8) ?
O12 Ni1 O10 . . 91.98(7) ?
O3 Ni1 O10 . . 168.87(7) ?
N1 Ni1 O10 . . 90.69(7) ?
N2 Ni1 O10 . . 78.01(7) ?
O4 Ni1 O10 . . 92.89(7) ?
C18 O1 H1 . . 109.5 ?
C17 O2 H2A . . 109.5 ?
C7 O3 Ni1 . . 122.09(15) ?
C22 O4 Ni1 . . 112.16(13) ?
C22 O4 H4AA . . 110(3) ?
Ni1 O4 H4AA . . 115(3) ?
C23 O5 H5 . . 109.5 ?
C24 O6 H6 . . 109.5 ?
H2AA O7 H2BB . . 115(3) ?
H1AA O8 H1BB . . 114(3) ?
C8 O9 C13 . . 118.7(3) ?
C16 O10 Ni1 . . 110.53(14) ?
C16 O10 H10A . . 109(3) ?
Ni1 O10 H10A . . 118(3) ?
C5 O11 C19 . . 117.5(2) ?
C6 O12 Ni1 . . 123.07(16) ?

loop_
_geom_bond_atom_site_label_1
_geom_bond_atom_site_label_2
_geom_bond_site_symmetry_2
_geom_bond_distance
_geom_bond_publ_flag
C1 C2 . 1.406(3) ?
C1 C6 . 1.426(4) ?
C1 C20 . 1.435(3) ?
C2 C3 . 1.347(4) ?
C2 H2 . 0.930 ?
C3 C4 . 1.405(5) ?
C3 H3 . 0.930 ?
C4 C5 . 1.364(4) ?
C4 H4 . 0.930 ?
C5 O11 . 1.381(3) ?
C5 C6 . 1.419(3) ?
C6 O12 . 1.289(3) ?
C7 O3 . 1.290(3) ?
C7 C8 . 1.414(4) ?
C7 C12 . 1.431(4) ?
C8 C9 . 1.366(4) ?
C8 O9 . 1.384(4) ?
C9 C10 . 1.402(5) ?
C9 H9 . 0.930 ?
C10 C11 . 1.345(5) ?
C10 H10 . 0.930 ?
C11 C12 . 1.402(4) ?
C11 H11 . 0.930 ?
C12 C14 . 1.435(4) ?
C13 O9 . 1.409(4) ?
C13 H13A . 0.960 ?
C13 H13B . 0.960 ?
C13 H13C . 0.960 ?
C14 N2 . 1.275(3) ?
C14 H14 . 0.930 ?
C15 N2 . 1.471(3) ?
C15 C18 . 1.506(4) ?
C15 C17 . 1.526(3) ?
C15 C16 . 1.531(4) ?
C16 O10 . 1.432(3) ?
C16 H16A . 0.970 ?
C16 H16B . 0.970 ?
C17 O2 . 1.406(4) ?
C17 H17A . 0.970 ?
C17 H17B . 0.970 ?
C18 O1 . 1.427(4) ?
C18 H18A . 0.970 ?
C18 H18B . 0.970 ?
C19 O11 . 1.414(3) ?
C19 H19A . 0.960 ?
C19 H19B . 0.960 ?
C19 H19C . 0.960 ?
C20 N1 . 1.269(3) ?
C20 H20 . 0.930 ?
C21 N1 . 1.461(3) ?
C21 C22 . 1.524(3) ?
C21 C23 . 1.533(3) ?
C21 C24 . 1.545(3) ?
C22 O4 . 1.435(3) ?
C22 H22A . 0.970 ?
C22 H22B . 0.970 ?
C23 O5 . 1.413(3) ?
C23 H23A . 0.970 ?
C23 H23B . 0.970 ?
C24 O6 . 1.402(3) ?
C24 H24A . 0.970 ?
C24 H24B . 0.970 ?
N1 Ni1 . 2.027(2) ?
N2 Ni1 . 2.047(2) ?
Ni1 O12 . 1.9971(17) ?
Ni1 O3 . 1.9993(17) ?
Ni1 O4 . 2.1266(18) ?
Ni1 O10 . 2.1847(19) ?
O1 H1 . 0.820 ?
O2 H2A . 0.820 ?
O4 H4AA . 0.82(3) ?
O5 H5 . 0.820 ?
O6 H6 . 0.820 ?
O7 H2AA . 0.81(3) ?
O7 H2BB . 0.82(2) ?
O8 H1AA . 0.82(2) ?
O8 H1BB . 0.82(3) ?
O10 H10A . 0.82(3) ?

loop_
_geom_hbond_atom_site_label_D
_geom_hbond_atom_site_label_H
_geom_hbond_atom_site_label_A
_geom_hbond_site_symmetry_A
_geom_hbond_distance_DH
_geom_hbond_distance_HA
_geom_hbond_distance_DA
_geom_hbond_angle_DHA
O1 H1 O2 2_656 0.82 1.85 2.670(3) 179.1
O2 H2A O11 2_646 0.82 1.91 2.666(3) 151.8
O2 H2A O12 2_646 0.82 2.37 3.010(3) 135.2
O5 H5 O6 2_756 0.82 1.87 2.691(3) 173.7
O6 H6 O3 2_746 0.82 1.89 2.671(2) 159.2
O10 H10A O5 2_746 0.82(3) 1.93(3) 2.751(3) 175(5)
O8 H1AA O7 2_656 0.82(2) 1.972(11) 2.775(4) 166(4)
O4 H4AA O8 1_545 0.82(3) 1.88(4) 2.686(3) 170(4)
O8 H1BB O2 1_565 0.82(3) 2.16(3) 2.962(3) 167(4)
O7 H2BB O9 2_646 0.82(2) 2.055(10) 2.862(4) 168(4)
O7 H2AA O1 . 0.81(3) 1.84(3) 2.641(3) 169(4)
